data_7054525
loop_
_publ_author_name
'Ma, Xi Tong'
'Xing, Na'
'Yan, Zhi Dan'
'Zhang, Xiao Xi'
'Wu, Qiong'
'Xing, Yong Heng'

_publ_section_title
;
 Peroxo- and oxovanadium(iv) complexes with tridentate N-heterocycle
 ligands: synthesis, structure, and catalytic performance
;
_journal_issue 2
_journal_name_full 'New J. Chem.'
_journal_page_first 1067
_journal_paper_doi 10.1039/C4NJ01525H
_journal_volume 39
_journal_year 2015
_chemical_formula_sum 'C22 H18 N3 O5.5 V'
_chemical_formula_weight 463.33
_chemical_name_systematic
; 
 ? 
;
_space_group_IT_number 148
_symmetry_cell_setting rhombohedral
_symmetry_space_group_name_Hall '-R 3'
_symmetry_space_group_name_H-M 'R -3 :H'
_atom_sites_solution_hydrogens geom
_atom_sites_solution_primary direct
_atom_sites_solution_secondary difmap
_audit_creation_method SHELXL-97
_cell_angle_alpha 90.00
_cell_angle_beta 90.00
_cell_angle_gamma 120.00
_cell_formula_units_Z 18
_cell_length_a 21.563(4)
_cell_length_b 21.563(4)
_cell_length_c 24.140(8)
_cell_measurement_reflns_used 7337
_cell_measurement_temperature 296(2)
_cell_measurement_theta_max 27.28
_cell_measurement_theta_min 2.34
_cell_volume 9720(4)
_computing_cell_refinement 'Bruker SMART'
_computing_data_collection 'Bruker SMART'
_computing_data_reduction 'Bruker SAINT'
_computing_molecular_graphics 'Bruker SHELXTL'
_computing_publication_material 'Bruker SHELXTL'
_computing_structure_refinement 'SHELXL-97 (Sheldrick, 1997)'
_computing_structure_solution 'SHELXS-97 (Sheldrick, 1990)'
_diffrn_ambient_temperature 296(2)
_diffrn_measured_fraction_theta_full 0.981
_diffrn_measured_fraction_theta_max 0.981
_diffrn_measurement_device_type 'CCD area detector'
_diffrn_measurement_method 'phi and omega scans'
_diffrn_radiation_monochromator graphite
_diffrn_radiation_source 'fine-focus sealed tube'
_diffrn_radiation_type MoK\a
_diffrn_radiation_wavelength 0.71073
_diffrn_reflns_av_R_equivalents 0.0508
_diffrn_reflns_av_sigmaI/netI 0.0413
_diffrn_reflns_limit_h_max 28
_diffrn_reflns_limit_h_min -26
_diffrn_reflns_limit_k_max 13
_diffrn_reflns_limit_k_min -28
_diffrn_reflns_limit_l_max 28
_diffrn_reflns_limit_l_min -30
_diffrn_reflns_number 19844
_diffrn_reflns_theta_full 28.52
_diffrn_reflns_theta_max 28.52
_diffrn_reflns_theta_min 1.89
_diffrn_standards_decay_% 0
_diffrn_standards_interval_count 0
_diffrn_standards_interval_time 0
_diffrn_standards_number 0
_exptl_absorpt_coefficient_mu 0.500
_exptl_absorpt_correction_T_max 0.9333
_exptl_absorpt_correction_T_min 0.8851
_exptl_absorpt_correction_type multi-scan
_exptl_absorpt_process_details sadabs
_exptl_crystal_colour red
_exptl_crystal_density_diffrn 1.425
_exptl_crystal_density_method 'not measured'
_exptl_crystal_description columnar
_exptl_crystal_F_000 4284
_exptl_crystal_size_max 0.25
_exptl_crystal_size_mid 0.16
_exptl_crystal_size_min 0.14
_refine_diff_density_max 0.800
_refine_diff_density_min -0.507
_refine_diff_density_rms 0.089
_refine_ls_extinction_method none
_refine_ls_goodness_of_fit_ref 1.043
_refine_ls_hydrogen_treatment mixed
_refine_ls_matrix_type full
_refine_ls_number_parameters 284
_refine_ls_number_reflns 5389
_refine_ls_number_restraints 0
_refine_ls_restrained_S_all 1.043
_refine_ls_R_factor_all 0.0874
_refine_ls_R_factor_gt 0.0632
_refine_ls_shift/su_max 0.001
_refine_ls_shift/su_mean 0.000
_refine_ls_structure_factor_coef Fsqd
_refine_ls_weighting_details 'calc w=1/[\s^2^(Fo^2^)+(0.1233P)^2^+10.7037P] where P=(Fo^2^+2Fc^2^)/3'
_refine_ls_weighting_scheme calc
_refine_ls_wR_factor_gt 0.1720
_refine_ls_wR_factor_ref 0.2031
_reflns_number_gt 3848
_reflns_number_total 5389
_reflns_threshold_expression >2sigma(I)
_cod_data_source_file c4nj01525h2.cif
_cod_data_source_block 551
_cod_depositor_comments
;
The following automatic conversions were performed:

'_symmetry_cell_setting' value 'Rhombohedral' changed to
'rhombohedral' according to
/usr/data/users/saulius/crontab/automatic-downloads/rss-feeds/RSC/lib/dictionaries/cif_core.dic
dictionary named 'cif_core.dic' version 2.4.2 from 2011-04-26.

Automatic conversion script
Id: cif_fix_values 2827 2014-09-09 07:05:25Z andrius 

 Adding full bibliography for 7054523--7054525.cif.

2018-03-13
Z value and formula fixed to values more according to usual
chemical conventions.                 miguel
;
_cod_original_formula_sum 'C44 H36 N6 O11 V2'
_cod_original_formula_weight 926.67
_cod_original_formula_units_Z 9
_cod_original_sg_symbol_H-M R-3
_cod_database_code 7054525

loop_
_symmetry_equiv_pos_as_xyz
'x, y, z'
'-y, x-y, z'
'-x+y, -x, z'
'x+2/3, y+1/3, z+1/3'
'-y+2/3, x-y+1/3, z+1/3'
'-x+y+2/3, -x+1/3, z+1/3'
'x+1/3, y+2/3, z+2/3'
'-y+1/3, x-y+2/3, z+2/3'
'-x+y+1/3, -x+2/3, z+2/3'
'-x, -y, -z'
'y, -x+y, -z'
'x-y, x, -z'
'-x+2/3, -y+1/3, -z+1/3'
'y+2/3, -x+y+1/3, -z+1/3'
'x-y+2/3, x+1/3, -z+1/3'
'-x+1/3, -y+2/3, -z+2/3'
'y+1/3, -x+y+2/3, -z+2/3'
'x-y+1/3, x+2/3, -z+2/3'

loop_
_atom_site_label
_atom_site_type_symbol
_atom_site_fract_x
_atom_site_fract_y
_atom_site_fract_z
_atom_site_U_iso_or_equiv
_atom_site_adp_type
_atom_site_occupancy
_atom_site_symmetry_multiplicity
_atom_site_calc_flag
_atom_site_refinement_flags
O2W O 0.3333 0.6667 0.9470(10) 0.370(11) Uiso 1 3 d S
O1W O 1.0000 0.0000 1.0000 0.288(11) Uiso 1 6 d S
O5 O 0.0197(4) 0.1283(4) 0.1400(3) 0.210(3) Uani 1 1 d .
C22 C 0.0788(2) 0.1946(2) 0.13383(18) 0.0765(10) Uani 1 1 d .
H22A H 0.0704 0.2298 0.1513 0.115 Uiso 1 1 calc R
H22B H 0.0881 0.2054 0.0951 0.115 Uiso 1 1 calc R
H22C H 0.1193 0.1951 0.1508 0.115 Uiso 1 1 calc R
V1 V 0.89675(2) 0.62323(2) 1.035130(18) 0.04346(18) Uani 1 1 d .
O4 O 0.96854(11) 0.71961(12) 1.06539(9) 0.0556(5) Uani 1 1 d .
N4 N 0.85859(12) 0.68572(13) 1.00293(10) 0.0480(5) Uani 1 1 d .
N2 N 0.96844(12) 0.58289(12) 1.04948(9) 0.0452(5) Uani 1 1 d .
N1 N 0.98184(13) 0.66490(13) 0.96193(9) 0.0468(5) Uani 1 1 d .
C9 C 1.02567(14) 0.60244(13) 1.01557(11) 0.0430(6) Uani 1 1 d .
O2 O 0.83922(12) 0.54947(11) 0.98099(9) 0.0570(5) Uani 1 1 d .
C18 C 0.77857(14) 0.60277(16) 0.93441(11) 0.0480(6) Uani 1 1 d .
C5 C 1.03322(14) 0.64676(14) 0.96894(10) 0.0425(5) Uani 1 1 d .
O1 O 0.85062(12) 0.58934(13) 1.08985(9) 0.0630(6) Uani 1 1 d .
C8 C 1.07550(16) 0.57966(16) 1.02404(12) 0.0520(7) Uani 1 1 d .
C13 C 0.79034(14) 0.54499(15) 0.94633(11) 0.0472(6) Uani 1 1 d .
C17 C 0.72825(15) 0.5942(2) 0.89300(12) 0.0591(8) Uani 1 1 d .
H17A H 0.7216 0.6326 0.8845 0.071 Uiso 1 1 calc R
C4 C 1.09120(16) 0.66774(16) 0.93238(12) 0.0535(7) Uani 1 1 d .
C7 C 1.13440(17) 0.60321(19) 0.98685(15) 0.0631(8) Uani 1 1 d .
H7A H 1.1681 0.5890 0.9927 0.076 Uiso 1 1 calc R
C10 C 1.06391(18) 0.53441(17) 1.06973(14) 0.0583(8) Uani 1 1 d .
H10A H 1.0954 0.5177 1.0767 0.070 Uiso 1 1 calc R
C12 C 0.95993(18) 0.54045(15) 1.09219(12) 0.0531(7) Uani 1 1 d .
H12A H 0.9210 0.5269 1.1156 0.064 Uiso 1 1 calc R
C19 C 0.81388(14) 0.66992(16) 0.96275(12) 0.0504(6) Uani 1 1 d .
H19A H 0.8037 0.7051 0.9512 0.061 Uiso 1 1 calc R
C1 C 0.98712(18) 0.70399(18) 0.91736(13) 0.0599(8) Uani 1 1 d .
H1B H 0.9524 0.7169 0.9118 0.072 Uiso 1 1 calc R
C15 C 0.69820(17) 0.4744(2) 0.87925(13) 0.0712(10) Uani 1 1 d .
H15A H 0.6701 0.4306 0.8617 0.085 Uiso 1 1 calc R
C14 C 0.74785(16) 0.48011(19) 0.91879(13) 0.0607(8) Uani 1 1 d .
H14A H 0.7528 0.4406 0.9269 0.073 Uiso 1 1 calc R
C21 C 0.95567(16) 0.77132(17) 1.06139(15) 0.0599(8) Uani 1 1 d .
O3 O 0.99259(15) 0.83026(15) 1.08110(16) 0.0995(11) Uani 1 1 d .
C16 C 0.68941(16) 0.5314(2) 0.86533(13) 0.0690(10) Uani 1 1 d .
H16A H 0.6576 0.5270 0.8376 0.083 Uiso 1 1 calc R
C2 C 1.0424(2) 0.7263(2) 0.87879(14) 0.0696(9) Uani 1 1 d .
H2A H 1.0437 0.7529 0.8480 0.084 Uiso 1 1 calc R
C11 C 1.00741(18) 0.51534(16) 1.10336(13) 0.0594(8) Uani 1 1 d .
H11A H 0.9999 0.4858 1.1337 0.071 Uiso 1 1 calc R
C20 C 0.89023(19) 0.75654(18) 1.02776(17) 0.0669(9) Uani 1 1 d .
H20A H 0.8554 0.7593 1.0516 0.080 Uiso 1 1 calc R
H20B H 0.9039 0.7924 0.9989 0.080 Uiso 1 1 calc R
C6 C 1.14223(17) 0.6459(2) 0.94313(15) 0.0654(8) Uani 1 1 d .
H6A H 1.1816 0.6612 0.9198 0.078 Uiso 1 1 calc R
C3 C 1.09451(19) 0.7091(2) 0.88649(13) 0.0652(8) Uani 1 1 d .
H3A H 1.1321 0.7246 0.8614 0.078 Uiso 1 1 calc R

loop_
_atom_site_aniso_label
_atom_site_aniso_U_11
_atom_site_aniso_U_22
_atom_site_aniso_U_33
_atom_site_aniso_U_23
_atom_site_aniso_U_13
_atom_site_aniso_U_12
O5 0.213(6) 0.247(7) 0.226(7) -0.050(6) 0.012(5) 0.158(6)
C22 0.091(3) 0.070(2) 0.084(3) -0.0032(19) 0.020(2) 0.052(2)
V1 0.0454(3) 0.0473(3) 0.0403(3) -0.00285(17) -0.00515(17) 0.0252(2)
O4 0.0494(11) 0.0609(12) 0.0583(12) -0.0134(9) -0.0118(9) 0.0288(10)
N4 0.0446(12) 0.0479(12) 0.0557(13) -0.0044(10) -0.0029(10) 0.0261(10)
N2 0.0547(13) 0.0445(11) 0.0393(11) -0.0024(9) -0.0091(9) 0.0269(10)
N1 0.0556(13) 0.0522(13) 0.0382(11) 0.0019(9) -0.0024(9) 0.0313(11)
C9 0.0491(14) 0.0408(13) 0.0408(13) -0.0097(10) -0.0121(10) 0.0238(11)
O2 0.0609(12) 0.0533(11) 0.0603(12) -0.0120(9) -0.0189(10) 0.0313(10)
C18 0.0375(12) 0.0665(17) 0.0410(13) -0.0003(12) 0.0015(10) 0.0268(12)
C5 0.0454(13) 0.0426(13) 0.0390(12) -0.0095(10) -0.0077(10) 0.0217(11)
O1 0.0635(13) 0.0735(14) 0.0529(12) 0.0084(10) 0.0050(10) 0.0351(12)
C8 0.0542(16) 0.0525(15) 0.0543(16) -0.0178(12) -0.0200(12) 0.0305(13)
C13 0.0417(13) 0.0565(16) 0.0388(12) -0.0061(11) 0.0022(10) 0.0210(12)
C17 0.0470(15) 0.094(2) 0.0435(14) 0.0014(15) 0.0008(12) 0.0407(16)
C4 0.0521(16) 0.0578(16) 0.0491(15) -0.0110(12) -0.0020(12) 0.0263(13)
C7 0.0546(17) 0.075(2) 0.071(2) -0.0185(17) -0.0140(15) 0.0406(16)
C10 0.0666(19) 0.0552(17) 0.0640(18) -0.0106(14) -0.0250(15) 0.0386(15)
C12 0.0669(18) 0.0497(15) 0.0429(14) -0.0001(11) -0.0078(12) 0.0293(14)
C19 0.0425(14) 0.0574(16) 0.0568(16) 0.0044(12) 0.0015(11) 0.0290(13)
C1 0.0687(19) 0.0672(19) 0.0515(16) 0.0112(14) -0.0009(14) 0.0397(16)
C15 0.0458(16) 0.103(3) 0.0534(17) -0.0327(18) -0.0034(13) 0.0286(18)
C14 0.0537(16) 0.0690(19) 0.0548(17) -0.0183(14) -0.0013(13) 0.0271(15)
C21 0.0471(15) 0.0539(17) 0.075(2) -0.0178(15) -0.0040(14) 0.0224(14)
O3 0.0775(18) 0.0691(17) 0.153(3) -0.0503(18) -0.0374(18) 0.0378(14)
C16 0.0461(16) 0.121(3) 0.0419(15) -0.0186(17) -0.0055(12) 0.0432(19)
C2 0.081(2) 0.078(2) 0.0493(17) 0.0192(16) 0.0085(16) 0.0392(19)
C11 0.076(2) 0.0534(16) 0.0536(16) -0.0011(13) -0.0226(15) 0.0360(15)
C20 0.0602(18) 0.0561(18) 0.093(3) -0.0163(17) -0.0143(17) 0.0358(15)
C6 0.0517(17) 0.080(2) 0.067(2) -0.0097(17) 0.0021(14) 0.0342(16)
C3 0.0632(19) 0.077(2) 0.0497(16) 0.0042(15) 0.0101(14) 0.0308(17)

loop_
_atom_type_symbol
_atom_type_description
_atom_type_scat_dispersion_real
_atom_type_scat_dispersion_imag
_atom_type_scat_source
C C 0.0033 0.0016 'International Tables Vol C Tables 4.2.6.8 and 6.1.1.4'
H H 0.0000 0.0000 'International Tables Vol C Tables 4.2.6.8 and 6.1.1.4'
N N 0.0061 0.0033 'International Tables Vol C Tables 4.2.6.8 and 6.1.1.4'
O O 0.0106 0.0060 'International Tables Vol C Tables 4.2.6.8 and 6.1.1.4'
V V 0.3005 0.5294 'International Tables Vol C Tables 4.2.6.8 and 6.1.1.4'

loop_
_geom_angle_atom_site_label_1
_geom_angle_atom_site_label_2
_geom_angle_atom_site_label_3
_geom_angle
O1 V1 O2 100.65(12)
O1 V1 O4 98.88(11)
O2 V1 O4 159.18(10)
O1 V1 N4 104.59(11)
O2 V1 N4 88.93(9)
O4 V1 N4 79.22(9)
O1 V1 N2 95.24(10)
O2 V1 N2 94.07(8)
O4 V1 N2 91.25(9)
N4 V1 N2 159.05(10)
O1 V1 N1 167.49(10)
O2 V1 N1 82.31(9)
O4 V1 N1 80.17(9)
N4 V1 N1 87.55(9)
N2 V1 N1 72.36(8)
C21 O4 V1 118.89(19)
C19 N4 C20 119.0(3)
C19 N4 V1 127.2(2)
C20 N4 V1 113.71(19)
C12 N2 C9 118.1(2)
C12 N2 V1 121.6(2)
C9 N2 V1 120.18(17)
C1 N1 C5 117.2(3)
C1 N1 V1 130.1(2)
C5 N1 V1 112.67(17)
N2 C9 C8 122.6(3)
N2 C9 C5 117.6(2)
C8 C9 C5 119.8(3)
C13 O2 V1 130.39(18)
C17 C18 C13 119.3(3)
C17 C18 C19 117.1(3)
C13 C18 C19 123.6(2)
N1 C5 C4 123.4(3)
N1 C5 C9 117.0(2)
C4 C5 C9 119.6(3)
C9 C8 C10 117.1(3)
C9 C8 C7 119.1(3)
C10 C8 C7 123.9(3)
O2 C13 C14 118.5(3)
O2 C13 C18 123.7(3)
C14 C13 C18 117.8(3)
C16 C17 C18 121.8(3)
C3 C4 C5 117.0(3)
C3 C4 C6 123.6(3)
C5 C4 C6 119.3(3)
C6 C7 C8 121.2(3)
C11 C10 C8 120.2(3)
N2 C12 C11 122.6(3)
N4 C19 C18 125.3(3)
N1 C1 C2 123.0(3)
C16 C15 C14 122.1(3)
C15 C14 C13 120.3(3)
O3 C21 O4 124.8(3)
O3 C21 C20 119.0(3)
O4 C21 C20 116.2(3)
C17 C16 C15 118.6(3)
C3 C2 C1 119.6(3)
C10 C11 C12 119.3(3)
N4 C20 C21 109.9(2)
C7 C6 C4 120.9(3)
C2 C3 C4 119.7(3)

loop_
_geom_bond_atom_site_label_1
_geom_bond_atom_site_label_2
_geom_bond_distance
O5 C22 1.366(8)
V1 O1 1.594(2)
V1 O2 1.950(2)
V1 O4 2.008(2)
V1 N4 2.051(2)
V1 N2 2.147(2)
V1 N1 2.376(2)
O4 C21 1.280(4)
N4 C19 1.287(4)
N4 C20 1.454(4)
N2 C12 1.329(3)
N2 C9 1.360(4)
N1 C1 1.336(4)
N1 C5 1.357(3)
C9 C8 1.402(4)
C9 C5 1.432(4)
O2 C13 1.311(3)
C18 C17 1.418(4)
C18 C13 1.420(4)
C18 C19 1.429(4)
C5 C4 1.408(4)
C8 C10 1.410(5)
C8 C7 1.425(5)
C13 C14 1.399(4)
C17 C16 1.359(5)
C4 C3 1.401(5)
C4 C6 1.420(5)
C7 C6 1.355(5)
C10 C11 1.346(5)
C12 C11 1.403(4)
C1 C2 1.395(5)
C15 C16 1.376(6)
C15 C14 1.393(5)
C21 O3 1.210(4)
C21 C20 1.517(5)
C2 C3 1.361(5)
